data_7014343
loop_
_publ_author_name
'Zhao, Xiao-Qing'
'Cui, Ping'
'Zhao, Bin'
'Shi, Wei'
'Cheng, Peng'

_publ_section_title
;
 Investigation on structures, luminescent and magnetic properties of
 Ln(III)-M (M = Fe(II)(HS), Co(II)) coordination polymers.
;
_journal_issue 4
_journal_name_full 'Dalton transactions (Cambridge, England : 2003)'
_journal_page_first 805
_journal_page_last 819
_journal_paper_doi 10.1039/c0dt00516a
_journal_volume 40
_journal_year 2011
_chemical_formula_sum 'C21 H30 Co2 Er N3 O26'
_chemical_formula_weight 1025.60
_chemical_name_systematic
;
?
;
_space_group_IT_number 14
_symmetry_cell_setting monoclinic
_symmetry_space_group_name_Hall '-P 2ybc'
_symmetry_space_group_name_H-M 'P 1 21/c 1'
_atom_sites_solution_hydrogens geom
_atom_sites_solution_primary direct
_atom_sites_solution_secondary difmap
_audit_creation_method SHELXL-97
_cell_angle_alpha 90.00
_cell_angle_beta 110.27(3)
_cell_angle_gamma 90.00
_cell_formula_units_Z 4
_cell_length_a 8.9328(18)
_cell_length_b 24.341(5)
_cell_length_c 18.192(5)
_cell_measurement_reflns_used 8641
_cell_measurement_temperature 293(2)
_cell_measurement_theta_max 27.8445
_cell_measurement_theta_min 1.4572
_cell_volume 3710.6(16)
_computing_cell_refinement CrystalClear
_computing_data_collection CrystalClear
_computing_data_reduction CrystalClear
_computing_publication_material 'CrystalStructure 3.7.0'
_computing_structure_refinement 'SHELXL-97 (Sheldrick, 1997)'
_computing_structure_solution 'SHELXS-97 (Sheldrick, 1990)'
_diffrn_ambient_temperature 293(2)
_diffrn_detector_area_resol_mean 7.31
_diffrn_measured_fraction_theta_full 0.992
_diffrn_measured_fraction_theta_max 0.992
_diffrn_measurement_device_type 'Rigaku Saturn'
_diffrn_measurement_method \w
_diffrn_radiation_monochromator Confocal
_diffrn_radiation_source 'Rotating Anode'
_diffrn_radiation_type MoK\a
_diffrn_radiation_wavelength 0.71070
_diffrn_reflns_av_R_equivalents 0.0645
_diffrn_reflns_av_sigmaI/netI 0.0567
_diffrn_reflns_limit_h_max 10
_diffrn_reflns_limit_h_min -9
_diffrn_reflns_limit_k_max 28
_diffrn_reflns_limit_k_min -27
_diffrn_reflns_limit_l_max 20
_diffrn_reflns_limit_l_min -21
_diffrn_reflns_number 22405
_diffrn_reflns_theta_full 25.01
_diffrn_reflns_theta_max 25.01
_diffrn_reflns_theta_min 2.39
_exptl_absorpt_coefficient_mu 3.221
_exptl_absorpt_correction_T_max 0.5651
_exptl_absorpt_correction_T_min 0.5651
_exptl_absorpt_correction_type multi-scan
_exptl_absorpt_process_details 'Jacobson, R. (1998) Private communication'
_exptl_crystal_colour red
_exptl_crystal_density_diffrn 1.836
_exptl_crystal_density_method 'not measured'
_exptl_crystal_description prism
_exptl_crystal_F_000 2028
_exptl_crystal_size_max 0.20
_exptl_crystal_size_mid 0.20
_exptl_crystal_size_min 0.20
_refine_diff_density_max 2.644
_refine_diff_density_min -1.445
_refine_diff_density_rms 0.172
_refine_ls_extinction_method none
_refine_ls_goodness_of_fit_ref 1.049
_refine_ls_hydrogen_treatment constr
_refine_ls_matrix_type full
_refine_ls_number_parameters 498
_refine_ls_number_reflns 6487
_refine_ls_number_restraints 12
_refine_ls_restrained_S_all 1.048
_refine_ls_R_factor_all 0.0546
_refine_ls_R_factor_gt 0.0455
_refine_ls_shift/su_max 0.067
_refine_ls_shift/su_mean 0.002
_refine_ls_structure_factor_coef Fsqd
_refine_ls_weighting_details 'calc w=1/[\s^2^(Fo^2^)+(0.0631P)^2^+11.1775P] where P=(Fo^2^+2Fc^2^)/3'
_refine_ls_weighting_scheme calc
_refine_ls_wR_factor_gt 0.1139
_refine_ls_wR_factor_ref 0.1196
_reflns_number_gt 5519
_reflns_number_total 6487
_reflns_threshold_expression >2sigma(I)
_cod_data_source_file C0DT00516A.TXT
_cod_data_source_block 23
_cod_original_cell_volume 3710.6(15)
_cod_original_sg_symbol_H-M P21/c
_cod_database_code 7014343

loop_
_symmetry_equiv_pos_as_xyz
'x, y, z'
'-x, y+1/2, -z+1/2'
'-x, -y, -z'
'x, -y-1/2, z-1/2'

loop_
_atom_site_label
_atom_site_type_symbol
_atom_site_fract_x
_atom_site_fract_y
_atom_site_fract_z
_atom_site_U_iso_or_equiv
_atom_site_adp_type
_atom_site_occupancy
_atom_site_symmetry_multiplicity
_atom_site_calc_flag
_atom_site_refinement_flags
_atom_site_disorder_assembly
_atom_site_disorder_group
Er1 Er 0.04426(3) 0.812694(10) 0.082541(13) 0.01622(11) Uani 1 1 d . A .
Co1 Co -0.57284(10) 0.90643(3) -0.06926(4) 0.0211(2) Uani 1 1 d . . .
Co2 Co 0.50102(11) 0.66934(4) 0.02301(5) 0.0319(2) Uani 1 1 d . . .
C1 C 0.1738(7) 0.7265(2) -0.0211(3) 0.0207(13) Uani 1 1 d . A .
C2 C 0.0228(8) 0.7469(2) -0.0834(3) 0.0203(12) Uani 1 1 d . A .
C3 C -0.0340(8) 0.7264(3) -0.1584(3) 0.0235(13) Uani 1 1 d . . .
H3 H 0.0213 0.6991 -0.1740 0.028 Uiso 1 1 calc R . .
C4 C -0.1766(8) 0.7476(3) -0.2106(3) 0.0219(13) Uani 1 1 d . . .
C5 C -0.2564(7) 0.7889(3) -0.1848(3) 0.0223(13) Uani 1 1 d . . .
H5 H -0.3520 0.8037 -0.2180 0.027 Uiso 1 1 calc R . .
C6 C -0.1874(7) 0.8070(2) -0.1083(3) 0.0165(12) Uani 1 1 d . A .
C7 C -0.2646(7) 0.8494(2) -0.0723(3) 0.0186(12) Uani 1 1 d . . .
C8 C 0.2145(8) 0.9168(2) 0.0297(3) 0.0187(13) Uani 1 1 d . A .
C9 C 0.1393(7) 0.9463(2) 0.0806(3) 0.0169(12) Uani 1 1 d . A .
C10 C 0.1370(8) 1.0024(2) 0.0890(3) 0.0224(13) Uani 1 1 d . . .
H10 H 0.1921 1.0250 0.0660 0.027 Uiso 1 1 calc R . .
C11 C 0.0507(8) 1.0250(2) 0.1327(3) 0.0233(13) Uani 1 1 d . . .
C12 C -0.0220(8) 0.9892(3) 0.1701(3) 0.0253(14) Uani 1 1 d . . .
H12 H -0.0783 1.0026 0.2008 0.030 Uiso 1 1 calc R . .
C13 C -0.0081(7) 0.9334(2) 0.1605(3) 0.0183(12) Uani 1 1 d . A .
C14 C -0.0848(9) 0.8909(3) 0.1967(3) 0.0288(15) Uani 1 1 d . A .
C15 C 0.3420(8) 0.7897(3) 0.2458(3) 0.0216(13) Uani 1 1 d . A .
C16 C 0.2432(7) 0.7389(2) 0.2413(3) 0.0194(12) Uani 1 1 d . A .
C17 C 0.2869(8) 0.6965(3) 0.2946(3) 0.0238(13) Uani 1 1 d . . .
H17 H 0.3841 0.6981 0.3357 0.029 Uiso 1 1 calc R . .
C18 C 0.1877(8) 0.6513(2) 0.2878(3) 0.0231(13) Uani 1 1 d . . .
C19 C 0.0420(8) 0.6515(3) 0.2234(3) 0.0247(14) Uani 1 1 d . . .
H19 H -0.0296 0.6225 0.2156 0.030 Uiso 1 1 calc R . .
C20 C 0.0080(8) 0.6956(2) 0.1722(3) 0.0197(13) Uani 1 1 d . A .
C21 C -0.1444(7) 0.6992(2) 0.1017(3) 0.0200(13) Uani 1 1 d . A .
N1 N -0.0517(6) 0.7861(2) -0.0577(3) 0.0193(10) Uani 1 1 d . . .
N2 N 0.0663(6) 0.91165(19) 0.1147(3) 0.0187(11) Uani 1 1 d . . .
N3 N 0.1026(6) 0.7385(2) 0.1792(3) 0.0197(11) Uani 1 1 d . . .
O1 O 0.2577(6) 0.69190(18) -0.0396(3) 0.0300(11) Uani 1 1 d . . .
O2 O 0.2043(6) 0.74772(18) 0.0457(2) 0.0277(10) Uani 1 1 d . . .
O3 O -0.2428(6) 0.72885(19) -0.2837(2) 0.0309(11) Uani 1 1 d . . .
H3A H -0.3212 0.7475 -0.3073 0.037 Uiso 1 1 d R . .
O4 O -0.3952(5) 0.87118(17) -0.1139(2) 0.0228(9) Uani 1 1 d . A .
O5 O -0.1926(5) 0.85882(17) -0.0002(2) 0.0211(9) Uani 1 1 d . A .
O6 O 0.1966(5) 0.86551(17) 0.0262(2) 0.0233(9) Uani 1 1 d . . .
O7 O 0.2898(6) 0.94421(17) -0.0054(2) 0.0246(10) Uani 1 1 d . . .
O8 O 0.0394(6) 1.07928(18) 0.1366(3) 0.0323(11) Uani 1 1 d . . .
H8A H -0.0461 1.0872 0.1450 0.039 Uiso 1 1 d R . .
O9 O -0.1441(9) 0.9047(2) 0.2455(4) 0.0572(18) Uani 1 1 d . . .
O10 O -0.0800(6) 0.84161(17) 0.1729(2) 0.0246(10) Uani 1 1 d . . .
O11 O 0.2917(6) 0.82148(18) 0.1875(2) 0.0287(11) Uani 1 1 d . . .
O12 O 0.4640(6) 0.7968(2) 0.3031(3) 0.0354(12) Uani 1 1 d . . .
O13 O 0.2222(5) 0.61047(18) 0.3384(2) 0.0284(10) Uani 1 1 d . . .
O14 O -0.1554(5) 0.74181(17) 0.0599(2) 0.0244(10) Uani 1 1 d . . .
O15 O -0.2469(6) 0.66236(18) 0.0887(3) 0.0303(11) Uani 1 1 d . . .
O16 O -0.5628(8) 0.8327(2) -0.0122(4) 0.0577(18) Uani 1 1 d . A .
O17 O -0.3723(14) 0.9402(17) 0.0234(17) 0.031(7) Uani 0.60(8) 1 d P A 1
O17' O -0.391(3) 0.9181(18) 0.0447(18) 0.025(7) Uani 0.40(8) 1 d P A 2
O18 O -0.5604(8) 0.9815(2) -0.1201(4) 0.0570(17) Uani 1 1 d . A .
O19 O 0.4452(11) 0.6040(3) 0.0802(4) 0.097(3) Uani 1 1 d . . .
O20 O 0.5003(10) 0.6152(3) -0.0656(5) 0.081(2) Uani 1 1 d . . .
O21 O 0.5566(6) 0.73356(19) -0.0433(2) 0.0305(10) Uani 1 1 d . . .
O22 O 0.4997(7) 0.7189(3) 0.1148(3) 0.0582(17) Uani 1 1 d . . .
O23 O 0.5138(12) 0.8981(5) 0.1774(6) 0.149(5) Uani 1 1 d . . .
O24 O 0.569(2) 0.5809(5) 0.2348(6) 0.210(9) Uani 1 1 d . . .
O25 O 0.708(5) 0.6206(14) 0.861(2) 0.47(3) Uani 1 1 d . . .
O26 O 0.400(4) 0.0070(11) 0.7331(15) 0.109(13) Uani 0.36(3) 1 d PU B 1
O26' O 0.215(5) -0.0147(14) 0.691(2) 0.250(18) Uani 0.64(3) 1 d PU B 2

loop_
_atom_site_aniso_label
_atom_site_aniso_U_11
_atom_site_aniso_U_22
_atom_site_aniso_U_33
_atom_site_aniso_U_23
_atom_site_aniso_U_13
_atom_site_aniso_U_12
Er1 0.01565(17) 0.01686(17) 0.01463(15) 0.00100(9) 0.00330(11) 0.00039(10)
Co1 0.0189(5) 0.0226(4) 0.0212(4) -0.0057(3) 0.0060(3) 0.0006(3)
Co2 0.0156(5) 0.0487(6) 0.0260(4) 0.0039(4) 0.0004(3) 0.0030(4)
C1 0.013(3) 0.021(3) 0.024(3) -0.005(2) 0.001(2) -0.001(2)
C2 0.015(3) 0.023(3) 0.022(3) 0.001(2) 0.005(2) 0.002(2)
C3 0.023(4) 0.027(3) 0.020(3) -0.006(2) 0.006(2) 0.005(3)
C4 0.024(4) 0.027(3) 0.017(3) -0.003(2) 0.009(2) 0.002(3)
C5 0.017(3) 0.029(3) 0.018(3) 0.005(2) 0.002(2) 0.006(3)
C6 0.014(3) 0.017(3) 0.019(3) 0.003(2) 0.007(2) 0.000(2)
C7 0.015(3) 0.018(3) 0.024(3) 0.002(2) 0.007(2) -0.001(2)
C8 0.021(3) 0.016(3) 0.018(3) -0.001(2) 0.006(2) 0.005(2)
C9 0.012(3) 0.022(3) 0.018(2) -0.002(2) 0.007(2) 0.000(2)
C10 0.020(4) 0.019(3) 0.027(3) 0.000(2) 0.007(3) -0.001(2)
C11 0.025(4) 0.016(3) 0.028(3) -0.001(2) 0.007(3) 0.002(2)
C12 0.027(4) 0.026(3) 0.025(3) -0.004(3) 0.012(3) -0.001(3)
C13 0.018(3) 0.018(3) 0.019(3) 0.001(2) 0.007(2) 0.001(2)
C14 0.034(4) 0.033(4) 0.023(3) -0.001(3) 0.014(3) -0.004(3)
C15 0.023(4) 0.024(3) 0.017(3) 0.002(2) 0.006(2) -0.004(3)
C16 0.012(3) 0.025(3) 0.018(3) 0.004(2) 0.001(2) 0.000(2)
C17 0.016(3) 0.031(3) 0.021(3) 0.004(2) 0.001(2) 0.002(3)
C18 0.024(4) 0.016(3) 0.028(3) 0.005(2) 0.007(3) 0.002(2)
C19 0.016(3) 0.027(3) 0.026(3) 0.005(3) 0.001(2) -0.004(3)
C20 0.017(3) 0.020(3) 0.019(3) 0.002(2) 0.003(2) 0.000(2)
C21 0.015(3) 0.021(3) 0.020(3) -0.003(2) 0.002(2) 0.001(2)
N1 0.019(3) 0.019(3) 0.019(2) 0.000(2) 0.0055(19) 0.000(2)
N2 0.017(3) 0.021(3) 0.018(2) 0.0007(19) 0.0050(19) 0.002(2)
N3 0.017(3) 0.019(3) 0.018(2) 0.0024(19) -0.0003(19) -0.001(2)
O1 0.023(3) 0.032(3) 0.028(2) -0.0074(18) 0.0001(19) 0.0109(19)
O2 0.024(3) 0.034(3) 0.021(2) -0.0031(18) 0.0029(17) 0.0109(19)
O3 0.028(3) 0.040(3) 0.0173(19) -0.0083(18) -0.0019(17) 0.013(2)
O4 0.016(2) 0.028(2) 0.0227(19) -0.0021(17) 0.0043(17) 0.0055(18)
O5 0.021(2) 0.025(2) 0.0137(17) -0.0011(16) 0.0022(16) 0.0044(17)
O6 0.023(3) 0.022(2) 0.029(2) 0.0008(17) 0.0142(18) -0.0004(18)
O7 0.029(3) 0.022(2) 0.031(2) 0.0022(18) 0.0195(19) -0.0006(18)
O8 0.031(3) 0.020(2) 0.051(3) -0.005(2) 0.021(2) 0.0051(19)
O9 0.101(6) 0.034(3) 0.071(4) -0.015(3) 0.073(4) -0.017(3)
O10 0.032(3) 0.020(2) 0.025(2) -0.0005(17) 0.0142(18) -0.0029(19)
O11 0.024(3) 0.026(2) 0.026(2) 0.0071(18) -0.0037(18) -0.0083(19)
O12 0.029(3) 0.037(3) 0.028(2) 0.010(2) -0.006(2) -0.013(2)
O13 0.020(3) 0.026(2) 0.034(2) 0.0180(19) 0.0026(18) 0.0000(18)
O14 0.022(3) 0.023(2) 0.0219(19) 0.0075(17) -0.0004(17) -0.0004(17)
O15 0.023(3) 0.023(2) 0.037(2) 0.0080(19) -0.0006(19) -0.0043(19)
O16 0.075(5) 0.045(3) 0.080(4) 0.026(3) 0.060(4) 0.029(3)
O17 0.023(5) 0.038(14) 0.033(8) -0.014(9) 0.009(4) -0.002(5)
O17' 0.024(8) 0.022(12) 0.029(8) 0.007(9) 0.009(6) 0.000(7)
O18 0.061(5) 0.024(3) 0.098(5) 0.000(3) 0.044(4) -0.005(3)
O19 0.102(7) 0.092(6) 0.076(5) 0.035(4) 0.004(4) -0.041(5)
O20 0.087(6) 0.053(4) 0.096(5) -0.039(4) 0.023(4) -0.005(4)
O21 0.023(3) 0.035(3) 0.027(2) 0.0039(19) 0.0010(18) 0.002(2)
O22 0.028(3) 0.096(5) 0.043(3) -0.026(3) 0.002(2) 0.008(3)
O23 0.091(8) 0.175(10) 0.132(8) 0.092(8) -0.025(6) -0.075(7)
O24 0.40(3) 0.130(10) 0.062(6) -0.003(6) 0.032(10) -0.017(12)
O25 0.65(7) 0.39(4) 0.56(6) -0.08(4) 0.47(6) 0.03(4)
O26 0.123(16) 0.105(15) 0.099(15) -0.002(8) 0.037(9) 0.001(9)
O26' 0.25(2) 0.26(2) 0.25(2) 0.000(10) 0.098(11) -0.001(10)

loop_
_atom_type_symbol
_atom_type_description
_atom_type_scat_dispersion_real
_atom_type_scat_dispersion_imag
_atom_type_scat_source
C C 0.0033 0.0016 'International Tables Vol C Tables 4.2.6.8 and 6.1.1.4'
H H 0.0000 0.0000 'International Tables Vol C Tables 4.2.6.8 and 6.1.1.4'
Co Co 0.3494 0.9721 'International Tables Vol C Tables 4.2.6.8 and 6.1.1.4'
Er Er -0.2586 4.9576 'International Tables Vol C Tables 4.2.6.8 and 6.1.1.4'
N N 0.0061 0.0033 'International Tables Vol C Tables 4.2.6.8 and 6.1.1.4'
O O 0.0106 0.0060 'International Tables Vol C Tables 4.2.6.8 and 6.1.1.4'

loop_
_geom_angle_atom_site_label_1
_geom_angle_atom_site_label_2
_geom_angle_atom_site_label_3
_geom_angle
_geom_angle_site_symmetry_1
_geom_angle_site_symmetry_3
_geom_angle_publ_flag
O6 Er1 O11 77.48(15) . . ?
O6 Er1 O2 75.27(16) . . ?
O11 Er1 O2 78.67(16) . . ?
O6 Er1 O10 128.08(14) . . ?
O11 Er1 O10 86.85(16) . . ?
O2 Er1 O10 149.15(14) . . ?
O6 Er1 O5 89.34(15) . . ?
O11 Er1 O5 146.24(14) . . ?
O2 Er1 O5 128.15(13) . . ?
O10 Er1 O5 77.03(14) . . ?
O6 Er1 O14 145.37(14) . . ?
O11 Er1 O14 128.89(14) . . ?
O2 Er1 O14 87.56(16) . . ?
O10 Er1 O14 80.54(15) . . ?
O5 Er1 O14 77.84(14) . . ?
O6 Er1 N3 134.90(16) . . ?
O11 Er1 N3 65.30(15) . . ?
O2 Er1 N3 73.29(16) . . ?
O10 Er1 N3 75.93(16) . . ?
O5 Er1 N3 135.69(16) . . ?
O14 Er1 N3 63.60(15) . . ?
O6 Er1 N2 63.83(15) . . ?
O11 Er1 N2 75.32(16) . . ?
O2 Er1 N2 135.12(17) . . ?
O10 Er1 N2 64.36(15) . . ?
O5 Er1 N2 70.98(15) . . ?
O14 Er1 N2 137.00(16) . . ?
N3 Er1 N2 124.74(15) . . ?
O6 Er1 N1 74.93(16) . . ?
O11 Er1 N1 138.05(17) . . ?
O2 Er1 N1 64.16(15) . . ?
O10 Er1 N1 135.11(16) . . ?
O5 Er1 N1 64.05(15) . . ?
O14 Er1 N1 70.52(15) . . ?
N3 Er1 N1 117.29(16) . . ?
N2 Er1 N1 117.94(15) . . ?
O13 Co1 O16 96.2(3) 4_475 . ?
O13 Co1 O18 89.0(2) 4_475 . ?
O16 Co1 O18 174.6(3) . . ?
O13 Co1 O17 169.1(10) 4_475 . ?
O16 Co1 O17 93.4(13) . . ?
O18 Co1 O17 81.6(14) . . ?
O13 Co1 O17' 166.2(14) 4_475 . ?
O16 Co1 O17' 75.2(15) . . ?
O18 Co1 O17' 100.0(15) . . ?
O17 Co1 O17' 19.1(4) . . ?
O13 Co1 O7 90.79(18) 4_475 1_455 ?
O16 Co1 O7 91.92(18) . 1_455 ?
O18 Co1 O7 89.6(2) . 1_455 ?
O17 Co1 O7 83.7(4) . 1_455 ?
O17' Co1 O7 78.9(6) . 1_455 ?
O13 Co1 O4 99.97(16) 4_475 . ?
O16 Co1 O4 86.28(19) . . ?
O18 Co1 O4 91.3(2) . . ?
O17 Co1 O4 85.8(4) . . ?
O17' Co1 O4 90.4(7) . . ?
O7 Co1 O4 169.22(16) 1_455 . ?
O19 Co2 O22 88.4(3) . . ?
O19 Co2 O20 88.1(4) . . ?
O22 Co2 O20 176.4(3) . . ?
O19 Co2 O21 176.0(3) . . ?
O22 Co2 O21 95.6(2) . . ?
O20 Co2 O21 88.0(3) . . ?
O19 Co2 O1 95.0(3) . . ?
O22 Co2 O1 89.5(2) . . ?
O20 Co2 O1 91.2(3) . . ?
O21 Co2 O1 84.51(18) . . ?
O19 Co2 O15 92.8(3) . 1_655 ?
O22 Co2 O15 84.0(2) . 1_655 ?
O20 Co2 O15 95.8(3) . 1_655 ?
O21 Co2 O15 88.17(17) . 1_655 ?
O1 Co2 O15 169.68(18) . 1_655 ?
O1 C1 O2 125.9(6) . . ?
O1 C1 C2 118.8(5) . . ?
O2 C1 C2 115.3(5) . . ?
N1 C2 C3 123.3(6) . . ?
N1 C2 C1 113.2(5) . . ?
C3 C2 C1 123.4(5) . . ?
C2 C3 C4 118.5(6) . . ?
O3 C4 C3 122.5(5) . . ?
O3 C4 C5 118.4(6) . . ?
C3 C4 C5 119.0(5) . . ?
C6 C5 C4 117.6(5) . . ?
N1 C6 C5 123.4(5) . . ?
N1 C6 C7 113.7(5) . . ?
C5 C6 C7 122.8(5) . . ?
O5 C7 O4 125.1(5) . . ?
O5 C7 C6 115.4(5) . . ?
O4 C7 C6 119.5(5) . . ?
O6 C8 O7 125.3(5) . . ?
O6 C8 C9 115.4(5) . . ?
O7 C8 C9 119.2(5) . . ?
N2 C9 C10 123.0(5) . . ?
N2 C9 C8 112.1(5) . . ?
C10 C9 C8 124.8(5) . . ?
C9 C10 C11 119.1(6) . . ?
O8 C11 C10 119.3(6) . . ?
O8 C11 C12 122.5(6) . . ?
C10 C11 C12 118.2(6) . . ?
C13 C12 C11 118.4(6) . . ?
N2 C13 C12 123.5(5) . . ?
N2 C13 C14 113.5(5) . . ?
C12 C13 C14 122.9(6) . . ?
O9 C14 O10 125.0(6) . . ?
O9 C14 C13 120.2(6) . . ?
O10 C14 C13 114.8(5) . . ?
O12 C15 O11 125.4(6) . . ?
O12 C15 C16 119.4(5) . . ?
O11 C15 C16 115.2(5) . . ?
N3 C16 C17 122.0(6) . . ?
N3 C16 C15 113.9(5) . . ?
C17 C16 C15 124.0(5) . . ?
C16 C17 C18 121.0(6) . . ?
O13 C18 C17 123.2(6) . . ?
O13 C18 C19 120.5(6) . . ?
C17 C18 C19 116.3(5) . . ?
C20 C19 C18 118.9(6) . . ?
N3 C20 C19 124.3(6) . . ?
N3 C20 C21 113.1(5) . . ?
C19 C20 C21 122.6(6) . . ?
O15 C21 O14 125.2(5) . . ?
O15 C21 C20 120.3(5) . . ?
O14 C21 C20 114.5(5) . . ?
C2 N1 C6 118.1(5) . . ?
C2 N1 Er1 120.6(4) . . ?
C6 N1 Er1 121.0(4) . . ?
C9 N2 C13 117.6(5) . . ?
C9 N2 Er1 121.0(4) . . ?
C13 N2 Er1 121.0(4) . . ?
C20 N3 C16 117.4(5) . . ?
C20 N3 Er1 123.0(4) . . ?
C16 N3 Er1 119.5(4) . . ?
C1 O1 Co2 128.4(4) . . ?
C1 O2 Er1 126.4(4) . . ?
C7 O4 Co1 125.3(4) . . ?
C7 O5 Er1 125.8(4) . . ?
C8 O6 Er1 127.2(4) . . ?
C8 O7 Co1 123.1(4) . 1_655 ?
C14 O10 Er1 126.0(4) . . ?
C15 O11 Er1 125.5(4) . . ?
C18 O13 Co1 130.6(4) . 4_676 ?
C21 O14 Er1 125.7(4) . . ?
C21 O15 Co2 127.3(4) . 1_455 ?

loop_
_geom_bond_atom_site_label_1
_geom_bond_atom_site_label_2
_geom_bond_distance
_geom_bond_site_symmetry_2
_geom_bond_publ_flag
Er1 O6 2.349(4) . ?
Er1 O11 2.378(4) . ?
Er1 O2 2.378(4) . ?
Er1 O10 2.386(4) . ?
Er1 O5 2.408(4) . ?
Er1 O14 2.412(4) . ?
Er1 N3 2.448(5) . ?
Er1 N2 2.470(5) . ?
Er1 N1 2.479(5) . ?
Co1 O13 2.052(4) 4_475 ?
Co1 O16 2.059(5) . ?
Co1 O18 2.067(6) . ?
Co1 O17 2.153(11) . ?
Co1 O17' 2.164(16) . ?
Co1 O7 2.164(4) 1_455 ?
Co1 O4 2.192(4) . ?
Co2 O19 2.054(7) . ?
Co2 O22 2.063(5) . ?
Co2 O20 2.081(7) . ?
Co2 O21 2.135(5) . ?
Co2 O1 2.147(5) . ?
Co2 O15 2.159(5) 1_655 ?
C1 O1 1.249(7) . ?
C1 O2 1.260(7) . ?
C1 C2 1.514(8) . ?
C2 N1 1.337(8) . ?
C2 C3 1.374(8) . ?
C3 C4 1.397(9) . ?
C4 O3 1.335(7) . ?
C4 C5 1.405(9) . ?
C5 C6 1.385(8) . ?
C6 N1 1.342(8) . ?
C6 C7 1.510(8) . ?
C7 O5 1.265(7) . ?
C7 O4 1.266(7) . ?
C8 O6 1.257(7) . ?
C8 O7 1.267(7) . ?
C8 C9 1.502(8) . ?
C9 N2 1.342(8) . ?
C9 C10 1.376(8) . ?
C10 C11 1.396(9) . ?
C11 O8 1.329(7) . ?
C11 C12 1.398(9) . ?
C12 C13 1.380(8) . ?
C13 N2 1.343(8) . ?
C13 C14 1.511(9) . ?
C14 O9 1.226(8) . ?
C14 O10 1.282(8) . ?
C15 O12 1.232(7) . ?
C15 O11 1.262(7) . ?
C15 C16 1.505(8) . ?
C16 N3 1.367(7) . ?
C16 C17 1.376(8) . ?
C17 C18 1.392(9) . ?
C18 O13 1.316(7) . ?
C18 C19 1.418(9) . ?
C19 C20 1.383(8) . ?
C20 N3 1.320(8) . ?
C20 C21 1.516(8) . ?
C21 O15 1.245(8) . ?
C21 O14 1.268(7) . ?
O7 Co1 2.164(4) 1_655 ?
O13 Co1 2.052(4) 4_676 ?
O15 Co2 2.159(5) 1_455 ?
